data_2017171
loop_
_publ_author_name
'Sopkov\'a-de Oliveira Santos, Jana'
'Bazin, Marc-Antoine'
'Lohier, Jean-Fran\,cois'
'El Kihel, La\=ila'
'Rault, Sylvain'

_publ_section_title
;
 1,2,3-Trimethoxy-4-[(<i>E</i>)-2-phenylvinyl]benzene and
 (<i>E</i>,<i>E</i>)-1,4-bis(2,3,4-trimethoxyphenyl)buta-1,3-diene
;
_journal_coeditor_code FA3186
_journal_issue 7
_journal_name_full 'Acta Crystallographica Section C'
_journal_page_first o311
_journal_page_last o313
_journal_paper_doi 10.1107/S0108270109019702
_journal_volume 65
_journal_year 2009
_chemical_formula_iupac 'C17 H18 O3'
_chemical_formula_moiety 'C17 H18 O3'
_chemical_formula_sum 'C17 H18 O3'
_chemical_formula_weight 270.31
_chemical_name_common stilbene
_chemical_name_systematic
;
1,2,3-Trimethoxy-4-[(<i>E</i>)-2-phenylvinyl]benzene
;
_space_group_IT_number 14
_symmetry_cell_setting monoclinic
_symmetry_space_group_name_Hall '-P 2yn'
_symmetry_space_group_name_H-M 'P 1 21/n 1'
_atom_sites_solution_hydrogens difmap
_atom_sites_solution_primary direct
_atom_sites_solution_secondary difmap
_audit_creation_method SHELXL97
_cell_angle_alpha 90.00
_cell_angle_beta 104.760(3)
_cell_angle_gamma 90.00
_cell_formula_units_Z 4
_cell_length_a 10.7138(7)
_cell_length_b 7.1069(5)
_cell_length_c 19.8033(13)
_cell_measurement_reflns_used 9739
_cell_measurement_temperature 296(2)
_cell_measurement_theta_max 36.01
_cell_measurement_theta_min 2.46
_cell_volume 1458.10(17)
_computing_cell_refinement 'APEX2 (Bruker, 2006)'
_computing_data_collection 'APEX2 (Bruker, 2006)'
_computing_data_reduction 'SAINT (Bruker, 2006)'
_computing_molecular_graphics 'ORTEP-3 (Farrugia, 1997)'
_computing_publication_material 'SHELXL97 (Sheldrick, 2008)'
_computing_structure_refinement 'SHELXL97 (Sheldrick, 2008)'
_computing_structure_solution 'SHELXTL (Sheldrick, 2008)'
_diffrn_ambient_temperature 296(2)
_diffrn_measured_fraction_theta_full 0.997
_diffrn_measured_fraction_theta_max 0.997
_diffrn_measurement_device_type 'Bruker APEXII CCD area-detector'
_diffrn_measurement_method '\f and \w'
_diffrn_radiation_monochromator graphite
_diffrn_radiation_source 'sealed tube'
_diffrn_radiation_type MoK\a
_diffrn_radiation_wavelength 0.71073
_diffrn_reflns_av_R_equivalents 0.0268
_diffrn_reflns_av_sigmaI/netI 0.0134
_diffrn_reflns_limit_h_max 17
_diffrn_reflns_limit_h_min -16
_diffrn_reflns_limit_k_max 11
_diffrn_reflns_limit_k_min -11
_diffrn_reflns_limit_l_max 31
_diffrn_reflns_limit_l_min -31
_diffrn_reflns_number 66478
_diffrn_reflns_theta_full 34.97
_diffrn_reflns_theta_max 34.97
_diffrn_reflns_theta_min 1.98
_exptl_absorpt_coefficient_mu 0.083
_exptl_absorpt_correction_type none
_exptl_crystal_colour colourless
_exptl_crystal_density_diffrn 1.231
_exptl_crystal_density_method 'not measured'
_exptl_crystal_description plate
_exptl_crystal_F_000 576
_exptl_crystal_size_max 0.52
_exptl_crystal_size_mid 0.37
_exptl_crystal_size_min 0.25
_refine_diff_density_max 0.630
_refine_diff_density_min -0.223
_refine_ls_extinction_method none
_refine_ls_goodness_of_fit_ref 1.070
_refine_ls_hydrogen_treatment refall
_refine_ls_matrix_type full
_refine_ls_number_parameters 253
_refine_ls_number_reflns 6392
_refine_ls_number_restraints 0
_refine_ls_restrained_S_all 1.070
_refine_ls_R_factor_all 0.0467
_refine_ls_R_factor_gt 0.0380
_refine_ls_shift/su_max 0.000
_refine_ls_shift/su_mean 0.000
_refine_ls_structure_factor_coef Fsqd
_refine_ls_weighting_details 'calc w = 1/[\s^2^(Fo^2^)+(0.0729P)^2^+0.2108P] where P=(Fo^2^+2Fc^2^)/3'
_refine_ls_weighting_scheme calc
_refine_ls_wR_factor_gt 0.1115
_refine_ls_wR_factor_ref 0.1217
_reflns_number_gt 5406
_reflns_number_total 6392
_reflns_threshold_expression I>2\s(I)
_cod_data_source_file fa3186.cif
_cod_data_source_block I
_cod_depositor_comments
;
The following automatic conversions were performed:
'_geom_bond_publ_flag' value 'YES' changed to 'yes' according to
'/home/saulius/struct/CIF-dictionaries/cif_core.dic' dictionary named
'cif_core.dic' version 2.4.1 from 2010-06-29 (3 times).

Automatic conversion script
Id: cif_fix_enum 1527 2010-12-29 10:47:43Z saulius 

The following automatic conversions were performed:

'_geom_bond_publ_flag' value 'YES' changed to 'yes' according to
/home/saulius/struct/CIF-dictionaries/cif_core.dic dictionary named
'cif_core.dic' version 2.4.1 from 2010-06-29 (3 times).

Automatic conversion script
Id: cif_fix_values 1715 2011-07-08 13:25:40Z adriana 
;
_cod_original_sg_symbol_H-M 'P 21/n'
_cod_database_code 2017171
_cod_database_fobs_code 2017171

loop_
_symmetry_equiv_pos_as_xyz
'x, y, z'
'-x+1/2, y+1/2, -z+1/2'
'-x, -y, -z'
'x-1/2, -y-1/2, z-1/2'

loop_
_atom_site_type_symbol
_atom_site_label
_atom_site_fract_x
_atom_site_fract_y
_atom_site_fract_z
_atom_site_U_iso_or_equiv
_atom_site_adp_type
_atom_site_calc_flag
_atom_site_refinement_flags
_atom_site_occupancy
_atom_site_disorder_assembly
_atom_site_disorder_group
C C1 0.14291(6) 0.47639(8) 0.16862(3) 0.01361(10) Uani d . 1 . .
C C2 0.23922(6) 0.33830(9) 0.18580(3) 0.01582(11) Uani d . 1 . .
H H2 0.2361(11) 0.2457(16) 0.2228(6) 0.022(2) Uiso d . 1 . .
C C3 0.33426(6) 0.31824(9) 0.14994(3) 0.01656(11) Uani d . 1 . .
H H3 0.4022(11) 0.2228(17) 0.1645(6) 0.027(3) Uiso d . 1 . .
C C4 0.33371(6) 0.43529(8) 0.09331(3) 0.01398(10) Uani d . 1 . .
C C5 0.23913(5) 0.57579(8) 0.07491(3) 0.01343(10) Uani d . 1 . .
C C6 0.14696(5) 0.59793(8) 0.11299(3) 0.01333(10) Uani d . 1 . .
C C7 0.03922(6) 0.49449(8) 0.20434(3) 0.01495(11) Uani d . 1 . .
H H7 -0.0253(11) 0.5923(16) 0.1849(6) 0.024(3) Uiso d . 1 . .
C C8 0.02736(6) 0.38905(9) 0.25873(3) 0.01576(11) Uani d . 1 . .
H H8 0.0932(12) 0.2921(19) 0.2796(7) 0.035(3) Uiso d . 1 . .
C C9 -0.07715(6) 0.39765(8) 0.29423(3) 0.01448(10) Uani d . 1 . .
C C10 -0.06031(6) 0.30219(10) 0.35774(3) 0.01853(12) Uani d . 1 . .
H H10 0.0218(11) 0.2408(17) 0.3789(6) 0.028(3) Uiso d . 1 . .
C C11 -0.15615(7) 0.30006(10) 0.39362(3) 0.02069(12) Uani d . 1 . .
H H11 -0.1400(11) 0.2281(17) 0.4377(6) 0.027(3) Uiso d . 1 . .
C C12 -0.27147(7) 0.39405(10) 0.36657(4) 0.02157(13) Uani d . 1 . .
H H12 -0.3388(12) 0.3902(18) 0.3924(6) 0.033(3) Uiso d . 1 . .
C C13 -0.29003(7) 0.48988(11) 0.30344(4) 0.02386(14) Uani d . 1 . .
H H13 -0.3715(13) 0.5524(19) 0.2817(7) 0.037(3) Uiso d . 1 . .
C C14 -0.19428(6) 0.49194(10) 0.26734(4) 0.01983(12) Uani d . 1 . .
H H14 -0.2121(11) 0.5589(16) 0.2220(6) 0.026(3) Uiso d . 1 . .
O O1 0.05531(4) 0.73719(7) 0.09349(3) 0.01729(10) Uani d . 1 . .
C C15 0.10639(8) 0.92301(10) 0.11076(5) 0.02610(15) Uani d . 1 . .
H H15A 0.0376(14) 1.010(2) 0.0899(7) 0.045(4) Uiso d . 1 . .
H H15B 0.1303(17) 0.940(2) 0.1641(9) 0.070(5) Uiso d . 1 . .
H H15C 0.1811(13) 0.9449(19) 0.0938(7) 0.040(3) Uiso d . 1 . .
O O2 0.24124(4) 0.69496(7) 0.02055(2) 0.01632(9) Uani d . 1 . .
C C16 0.15007(7) 0.64190(11) -0.04315(3) 0.02276(13) Uani d . 1 . .
H H16A 0.1667(11) 0.7272(17) -0.0786(6) 0.029(3) Uiso d . 1 . .
H H16B 0.1671(12) 0.5092(19) -0.0577(7) 0.038(3) Uiso d . 1 . .
H H16C 0.0608(12) 0.6544(18) -0.0386(7) 0.033(3) Uiso d . 1 . .
O O3 0.41951(5) 0.42633(7) 0.05340(2) 0.01679(10) Uani d . 1 . .
C C17 0.52332(8) 0.29419(12) 0.07398(4) 0.02635(15) Uani d . 1 . .
H H17A 0.4905(12) 0.1651(18) 0.0716(6) 0.034(3) Uiso d . 1 . .
H H17B 0.5762(12) 0.3230(18) 0.1204(6) 0.031(3) Uiso d . 1 . .
H H17C 0.5735(11) 0.3116(17) 0.0392(6) 0.032(3) Uiso d . 1 . .

loop_
_atom_site_aniso_label
_atom_site_aniso_U_11
_atom_site_aniso_U_22
_atom_site_aniso_U_33
_atom_site_aniso_U_12
_atom_site_aniso_U_13
_atom_site_aniso_U_23
C1 0.0145(2) 0.0134(2) 0.0134(2) -0.00109(17) 0.00449(17) 0.00001(17)
C2 0.0180(2) 0.0160(2) 0.0146(2) 0.00184(19) 0.00626(19) 0.00274(18)
C3 0.0185(2) 0.0163(2) 0.0162(2) 0.00356(19) 0.00678(19) 0.00339(19)
C4 0.0143(2) 0.0149(2) 0.0135(2) 0.00065(18) 0.00482(17) 0.00072(18)
C5 0.0134(2) 0.0137(2) 0.0132(2) -0.00054(17) 0.00350(17) 0.00195(17)
C6 0.0126(2) 0.0129(2) 0.0145(2) -0.00028(17) 0.00339(17) 0.00099(17)
C7 0.0155(2) 0.0152(2) 0.0150(2) -0.00097(18) 0.00554(18) -0.00045(18)
C8 0.0149(2) 0.0174(2) 0.0159(2) -0.00015(19) 0.00551(18) 0.00145(19)
C9 0.0150(2) 0.0140(2) 0.0152(2) -0.00095(18) 0.00524(18) 0.00076(18)
C10 0.0174(3) 0.0211(3) 0.0178(2) 0.0008(2) 0.0057(2) 0.0049(2)
C11 0.0224(3) 0.0237(3) 0.0179(2) -0.0022(2) 0.0087(2) 0.0032(2)
C12 0.0221(3) 0.0204(3) 0.0266(3) -0.0005(2) 0.0142(2) 0.0010(2)
C13 0.0198(3) 0.0229(3) 0.0322(3) 0.0054(2) 0.0126(3) 0.0081(3)
C14 0.0177(3) 0.0210(3) 0.0223(3) 0.0029(2) 0.0078(2) 0.0072(2)
O1 0.01418(19) 0.01464(19) 0.0234(2) 0.00198(14) 0.00547(16) 0.00408(16)
C15 0.0252(3) 0.0144(3) 0.0400(4) 0.0017(2) 0.0107(3) 0.0009(3)
O2 0.01591(19) 0.0180(2) 0.01482(18) -0.00124(15) 0.00357(15) 0.00482(15)
C16 0.0249(3) 0.0255(3) 0.0153(2) -0.0006(2) 0.0005(2) 0.0040(2)
O3 0.01709(19) 0.0189(2) 0.01663(19) 0.00391(15) 0.00838(15) 0.00314(15)
C17 0.0245(3) 0.0314(4) 0.0275(3) 0.0135(3) 0.0146(3) 0.0116(3)

loop_
_atom_type_symbol
_atom_type_description
_atom_type_scat_dispersion_real
_atom_type_scat_dispersion_imag
_atom_type_scat_source
C C 0.0033 0.0016 'International Tables Vol C Tables 4.2.6.8 and 6.1.1.4'
H H 0.0000 0.0000 'International Tables Vol C Tables 4.2.6.8 and 6.1.1.4'
O O 0.0106 0.0060 'International Tables Vol C Tables 4.2.6.8 and 6.1.1.4'

loop_
_geom_angle_atom_site_label_1
_geom_angle_atom_site_label_2
_geom_angle_atom_site_label_3
_geom_angle_site_symmetry_1
_geom_angle_site_symmetry_3
_geom_angle
_geom_angle_publ_flag
C2 C1 C6 . . 116.84(5) ?
C2 C1 C7 . . 123.06(5) ?
C6 C1 C7 . . 120.08(5) ?
C3 C2 C1 . . 122.54(5) ?
C3 C2 H2 . . 118.4(6) ?
C1 C2 H2 . . 118.9(6) ?
C2 C3 C4 . . 119.75(6) ?
C2 C3 H3 . . 120.3(7) ?
C4 C3 H3 . . 119.9(7) ?
O3 C4 C3 . . 125.10(5) ?
O3 C4 C5 . . 115.69(5) ?
C3 C4 C5 . . 119.21(5) ?
O2 C5 C6 . . 120.58(5) ?
O2 C5 C4 . . 119.14(5) ?
C6 C5 C4 . . 120.24(5) ?
O1 C6 C5 . . 118.77(5) ?
O1 C6 C1 . . 119.82(5) ?
C5 C6 C1 . . 121.35(5) ?
C8 C7 C1 . . 125.12(6) ?
C8 C7 H7 . . 120.4(6) ?
C1 C7 H7 . . 114.5(6) ?
C7 C8 C9 . . 126.87(6) ?
C7 C8 H8 . . 121.0(7) ?
C9 C8 H8 . . 112.1(7) ?
C10 C9 C14 . . 118.09(6) ?
C10 C9 C8 . . 118.10(5) ?
C14 C9 C8 . . 123.80(5) ?
C11 C10 C9 . . 121.45(6) ?
C11 C10 H10 . . 118.5(7) ?
C9 C10 H10 . . 119.9(7) ?
C12 C11 C10 . . 119.93(6) ?
C12 C11 H11 . . 121.9(7) ?
C10 C11 H11 . . 118.1(7) ?
C11 C12 C13 . . 119.47(6) ?
C11 C12 H12 . . 118.9(7) ?
C13 C12 H12 . . 121.6(7) ?
C14 C13 C12 . . 120.71(6) ?
C14 C13 H13 . . 117.5(7) ?
C12 C13 H13 . . 121.8(7) ?
C13 C14 C9 . . 120.35(6) ?
C13 C14 H14 . . 118.2(6) ?
C9 C14 H14 . . 121.4(6) ?
C6 O1 C15 . . 113.10(5) ?
O1 C15 H15A . . 106.4(9) ?
O1 C15 H15B . . 109.3(10) ?
H15A C15 H15B . . 109.2(13) ?
O1 C15 H15C . . 111.6(8) ?
H15A C15 H15C . . 111.1(11) ?
H15B C15 H15C . . 109.3(12) ?
C5 O2 C16 . . 112.53(5) ?
O2 C16 H16A . . 105.1(7) ?
O2 C16 H16B . . 111.2(7) ?
H16A C16 H16B . . 107.0(10) ?
O2 C16 H16C . . 110.7(7) ?
H16A C16 H16C . . 111.6(10) ?
H16B C16 H16C . . 111.0(11) ?
C4 O3 C17 . . 117.17(5) ?
O3 C17 H17A . . 110.9(7) ?
O3 C17 H17B . . 110.8(7) ?
H17A C17 H17B . . 111.0(10) ?
O3 C17 H17C . . 104.0(7) ?
H17A C17 H17C . . 109.8(10) ?
H17B C17 H17C . . 110.2(10) ?

loop_
_geom_bond_atom_site_label_1
_geom_bond_atom_site_label_2
_geom_bond_site_symmetry_2
_geom_bond_distance
_geom_bond_publ_flag
C1 C2 . 1.4017(9) ?
C1 C6 . 1.4093(8) ?
C1 C7 . 1.4667(8) yes
C2 C3 . 1.3893(8) ?
C2 H2 . 0.991(11) ?
C3 C4 . 1.3951(8) ?
C3 H3 . 0.983(12) ?
C4 O3 . 1.3578(7) ?
C4 C5 . 1.4030(8) ?
C5 O2 . 1.3745(7) ?
C5 C6 . 1.3956(8) ?
C6 O1 . 1.3783(7) ?
C7 C8 . 1.3445(8) yes
C7 H7 . 0.987(11) ?
C8 C9 . 1.4673(8) yes
C8 H8 . 0.998(13) ?
C9 C10 . 1.3997(8) ?
C9 C14 . 1.4024(9) ?
C10 C11 . 1.3896(9) ?
C10 H10 . 0.975(12) ?
C11 C12 . 1.3865(10) ?
C11 H11 . 0.989(12) ?
C12 C13 . 1.3926(10) ?
C12 H12 . 0.986(12) ?
C13 C14 . 1.3919(9) ?
C13 H13 . 0.977(13) ?
C14 H14 . 0.991(11) ?
O1 C15 . 1.4370(9) ?
C15 H15A . 0.970(14) ?
C15 H15B . 1.028(17) ?
C15 H15C . 0.956(13) ?
O2 C16 . 1.4351(8) ?
C16 H16A . 0.979(12) ?
C16 H16B . 1.016(13) ?
C16 H16C . 0.987(12) ?
O3 C17 . 1.4332(8) ?
C17 H17A . 0.980(13) ?
C17 H17B . 0.971(12) ?
C17 H17C . 0.983(12) ?

loop_
_cod_related_entry_id
_cod_related_entry_database
_cod_related_entry_code
1 ChemSpider 14234496
